data_7205119
loop_
_publ_author_name
'Liu, Wenjing'
'Li, Zhaoyang'
'Wang, Ning'
'Li, Xiaoxu'
'Wei, Zhiqiang'
'Yue, Shantang'
'Liu, Yingliang'

_publ_section_title
;
 A new family of 3D heterometallic 3d--4f organodisulfonate complexes
 based on the linkages of 2D [Ln(nds)(H2O)]+ layers and
 [Cu(ina)2]&#x2212; chains
;
_journal_issue 1
_journal_name_full CrystEngComm
_journal_page_first 138
_journal_paper_doi 10.1039/c0ce00077a
_journal_volume 13
_journal_year 2011
_chemical_formula_moiety 'C22 H16 Cu Dy N2 O11 S2'
_chemical_formula_sum 'C22 H16 Cu Dy N2 O11 S2'
_chemical_formula_weight 774.56
_chemical_name_systematic
;
?
;
_space_group_IT_number 2
_symmetry_cell_setting triclinic
_symmetry_space_group_name_Hall '-P 1'
_symmetry_space_group_name_H-M 'P -1'
_atom_sites_solution_hydrogens geom
_atom_sites_solution_primary direct
_atom_sites_solution_secondary difmap
_audit_creation_method SHELXL-97
_cell_angle_alpha 99.253(2)
_cell_angle_beta 100.231(2)
_cell_angle_gamma 114.0640(10)
_cell_formula_units_Z 2
_cell_length_a 9.4926(14)
_cell_length_b 11.3728(17)
_cell_length_c 12.345(3)
_cell_measurement_reflns_used 8805
_cell_measurement_temperature 298(2)
_cell_measurement_theta_max 28.00
_cell_measurement_theta_min 2.30
_cell_volume 1156.5(4)
_computing_cell_refinement 'Bruker SMART'
_computing_data_collection 'Bruker SMART'
_computing_data_reduction 'Bruker SAINT'
_computing_molecular_graphics 'Bruker SHELXTL'
_computing_publication_material 'Bruker SHELXTL'
_computing_structure_refinement 'SHELXL-97 (Sheldrick, 1997)'
_computing_structure_solution 'SHELXS-97 (Sheldrick, 1990)'
_diffrn_ambient_temperature 298(2)
_diffrn_measured_fraction_theta_full 0.997
_diffrn_measured_fraction_theta_max 0.997
_diffrn_measurement_device_type 'CCD area detector'
_diffrn_measurement_method 'phi and omega scans'
_diffrn_radiation_monochromator graphite
_diffrn_radiation_source 'fine-focus sealed tube'
_diffrn_radiation_type MoK\a
_diffrn_radiation_wavelength 0.71073
_diffrn_reflns_av_R_equivalents 0.0265
_diffrn_reflns_av_sigmaI/netI 0.0283
_diffrn_reflns_limit_h_max 11
_diffrn_reflns_limit_h_min -11
_diffrn_reflns_limit_k_max 13
_diffrn_reflns_limit_k_min -13
_diffrn_reflns_limit_l_max 14
_diffrn_reflns_limit_l_min -14
_diffrn_reflns_number 11132
_diffrn_reflns_theta_full 25.20
_diffrn_reflns_theta_max 25.20
_diffrn_reflns_theta_min 1.74
_exptl_absorpt_coefficient_mu 4.376
_exptl_absorpt_correction_T_max 0.417
_exptl_absorpt_correction_T_min 0.364
_exptl_absorpt_correction_type multi-scan
_exptl_absorpt_process_details SADABS,Bruker(2002)
_exptl_crystal_colour yellow
_exptl_crystal_density_diffrn 2.224
_exptl_crystal_density_method 'not measured'
_exptl_crystal_description block
_exptl_crystal_F_000 754
_exptl_crystal_size_max 0.25
_exptl_crystal_size_mid 0.20
_exptl_crystal_size_min 0.20
_refine_diff_density_max 0.521
_refine_diff_density_min -0.723
_refine_diff_density_rms 0.104
_refine_ls_extinction_method none
_refine_ls_goodness_of_fit_ref 1.073
_refine_ls_hydrogen_treatment constr
_refine_ls_matrix_type full
_refine_ls_number_parameters 352
_refine_ls_number_reflns 4166
_refine_ls_number_restraints 3
_refine_ls_restrained_S_all 1.073
_refine_ls_R_factor_all 0.0209
_refine_ls_R_factor_gt 0.0196
_refine_ls_shift/su_max 0.001
_refine_ls_shift/su_mean 0.000
_refine_ls_structure_factor_coef Fsqd
_refine_ls_weighting_details 'calc w=1/[\s^2^(Fo^2^)+(0.0213P)^2^+0.7780P] where P=(Fo^2^+2Fc^2^)/3'
_refine_ls_weighting_scheme calc
_refine_ls_wR_factor_gt 0.0476
_refine_ls_wR_factor_ref 0.0482
_reflns_number_gt 3964
_reflns_number_total 4166
_reflns_threshold_expression >2sigma(I)
_cod_data_source_file C0CE00077A.TXT
_cod_data_source_block dy
_cod_database_code 7205119

loop_
_symmetry_equiv_pos_as_xyz
'x, y, z'
'-x, -y, -z'

loop_
_atom_site_label
_atom_site_type_symbol
_atom_site_fract_x
_atom_site_fract_y
_atom_site_fract_z
_atom_site_U_iso_or_equiv
_atom_site_adp_type
_atom_site_occupancy
_atom_site_symmetry_multiplicity
_atom_site_calc_flag
_atom_site_refinement_flags
_atom_site_disorder_assembly
_atom_site_disorder_group
Dy1 Dy 0.309515(15) 0.466253(12) 0.095883(10) 0.01594(5) Uani 1 1 d . . .
Cu1 Cu 0.25721(6) -0.02290(5) 0.59660(4) 0.04031(12) Uani 1 1 d . . .
S2 S 0.30871(8) 0.23428(7) -0.14650(6) 0.01830(15) Uani 1 1 d . . .
S1 S 0.21751(9) 0.71247(8) 0.27281(6) 0.02304(16) Uani 1 1 d . . .
O3 O 0.1833(3) 0.2810(2) 0.16869(19) 0.0348(6) Uani 1 1 d . . .
O2 O 0.3770(3) 0.4540(2) 0.30004(18) 0.0303(5) Uani 1 1 d . . .
O1 O 0.2213(3) 0.6033(2) 0.19249(19) 0.0326(5) Uani 1 1 d . . .
O4 O 0.2406(2) 0.2963(2) -0.07218(17) 0.0238(5) Uani 1 1 d . . .
O9 O 0.1272(3) 0.7703(2) 0.21301(19) 0.0306(5) Uani 1 1 d . . .
O10 O 0.3733(3) 0.8086(3) 0.3434(2) 0.0432(6) Uani 1 1 d . . .
O5 O 0.5198(3) 0.4090(2) 0.11025(18) 0.0282(5) Uani 1 1 d . . .
O7 O 0.4556(2) 0.3320(2) -0.16317(17) 0.0232(4) Uani 1 1 d . . .
O8 O 0.1939(3) 0.1487(2) -0.25274(18) 0.0288(5) Uani 1 1 d . . .
N1 N 0.2461(3) 0.0860(3) 0.4987(2) 0.0267(6) Uani 1 1 d . . .
N2 N 0.7220(3) 0.1434(3) 0.3213(2) 0.0301(6) Uani 1 1 d . . .
C20 C -0.1370(4) 0.5572(3) 0.4222(3) 0.0308(7) Uani 1 1 d . . .
H20 H -0.2387 0.5513 0.4174 0.037 Uiso 1 1 calc R . .
C19 C -0.0473(4) 0.6256(3) 0.3568(3) 0.0286(7) Uani 1 1 d . . .
H19 H -0.0869 0.6671 0.3092 0.034 Uiso 1 1 calc R . .
C18 C 0.1050(4) 0.6321(3) 0.3628(2) 0.0242(7) Uani 1 1 d . . .
C22 C 0.1670(4) 0.5743(3) 0.4345(3) 0.0264(7) Uani 1 1 d . . .
H22 H 0.2688 0.5811 0.4379 0.032 Uiso 1 1 calc R . .
C21 C -0.0776(4) 0.4954(3) 0.4967(3) 0.0252(7) Uani 1 1 d . . .
C8 C 0.5627(4) 0.2419(3) 0.2433(3) 0.0346(8) Uani 1 1 d . . .
H8 H 0.4693 0.2519 0.2364 0.042 Uiso 1 1 calc R . .
C11 C 0.5909(5) 0.1631(4) 0.3089(3) 0.0405(9) Uani 1 1 d . . .
H11 H 0.5154 0.1214 0.3464 0.049 Uiso 1 1 calc R . .
C10 C 0.8294(4) 0.2070(4) 0.2677(3) 0.0356(8) Uani 1 1 d . . .
H10 H 0.9219 0.1955 0.2757 0.043 Uiso 1 1 calc R . .
C9 C 0.8097(4) 0.2885(3) 0.2013(3) 0.0297(7) Uani 1 1 d . . .
H9 H 0.8880 0.3312 0.1661 0.036 Uiso 1 1 calc R . .
C3 C 0.5010(4) 0.1196(3) -0.0864(3) 0.0235(6) Uani 1 1 d . . .
H3 H 0.5613 0.1667 -0.1305 0.028 Uiso 1 1 calc R . .
C2 C 0.5489(4) 0.0370(3) -0.0322(3) 0.0223(6) Uani 1 1 d . . .
C1 C 0.6889(4) 0.0237(3) -0.0399(3) 0.0291(7) Uani 1 1 d . . .
H1 H 0.7533 0.0720 -0.0813 0.035 Uiso 1 1 calc R . .
C5 C 0.2688(4) 0.0585(3) -0.0122(3) 0.0268(7) Uani 1 1 d . . .
H5 H 0.1765 0.0664 -0.0063 0.032 Uiso 1 1 calc R . .
C4 C 0.3663(4) 0.1312(3) -0.0747(2) 0.0207(6) Uani 1 1 d . . .
C13 C 0.3404(4) 0.2184(3) 0.5345(3) 0.0270(7) Uani 1 1 d . . .
H13 H 0.4003 0.2554 0.6103 0.032 Uiso 1 1 calc R . .
C14 C 0.3513(4) 0.3008(3) 0.4632(3) 0.0247(7) Uani 1 1 d . . .
H14 H 0.4195 0.3916 0.4903 0.030 Uiso 1 1 calc R . .
C16 C 0.2602(3) 0.2479(3) 0.3506(2) 0.0214(6) Uani 1 1 d . . .
C15 C 0.1607(4) 0.1121(3) 0.3143(3) 0.0263(7) Uani 1 1 d . . .
H15 H 0.0963 0.0734 0.2397 0.032 Uiso 1 1 calc R . .
C12 C 0.1581(4) 0.0349(3) 0.3902(3) 0.0278(7) Uani 1 1 d . . .
H12 H 0.0925 -0.0565 0.3648 0.033 Uiso 1 1 calc R . .
C7 C 0.6736(4) 0.3064(3) 0.1876(2) 0.0207(6) Uani 1 1 d . . .
C6 C 0.6389(3) 0.3877(3) 0.1101(2) 0.0201(6) Uani 1 1 d . . .
C17 C 0.2739(4) 0.3343(3) 0.2689(3) 0.0247(7) Uani 1 1 d . . .
O6 O 0.7316(3) 0.4265(2) 0.04792(18) 0.0268(5) Uani 1 1 d . . .
O1W O 0.0256(2) 0.3748(2) 0.00933(18) 0.0286(5) Uani 1 1 d D . .
H2W H -0.0178 0.3270 -0.0558 0.043 Uiso 1 1 d RD . .
H1W H -0.0387 0.3995 0.0258 0.043 Uiso 1 1 d RD . .

loop_
_atom_site_aniso_label
_atom_site_aniso_U_11
_atom_site_aniso_U_22
_atom_site_aniso_U_33
_atom_site_aniso_U_23
_atom_site_aniso_U_13
_atom_site_aniso_U_12
Dy1 0.02130(8) 0.01637(8) 0.01573(8) 0.00960(5) 0.00679(5) 0.01108(6)
Cu1 0.0524(3) 0.0378(3) 0.0398(3) 0.0300(2) 0.0087(2) 0.0231(2)
S2 0.0217(4) 0.0156(3) 0.0191(3) 0.0064(3) 0.0051(3) 0.0093(3)
S1 0.0270(4) 0.0255(4) 0.0210(4) 0.0082(3) 0.0091(3) 0.0141(3)
O3 0.0349(13) 0.0368(14) 0.0271(12) 0.0213(11) 0.0030(10) 0.0081(11)
O2 0.0448(14) 0.0224(12) 0.0282(12) 0.0148(10) 0.0132(10) 0.0150(11)
O1 0.0473(14) 0.0380(13) 0.0305(12) 0.0152(10) 0.0230(11) 0.0289(12)
O4 0.0278(11) 0.0246(11) 0.0242(11) 0.0070(9) 0.0074(9) 0.0164(10)
O9 0.0401(13) 0.0345(13) 0.0297(12) 0.0145(10) 0.0147(10) 0.0243(11)
O10 0.0325(13) 0.0454(16) 0.0387(14) 0.0135(12) 0.0034(11) 0.0068(12)
O5 0.0310(12) 0.0276(12) 0.0321(12) 0.0109(10) 0.0048(10) 0.0192(10)
O7 0.0257(11) 0.0188(11) 0.0272(11) 0.0106(9) 0.0078(9) 0.0100(9)
O8 0.0309(12) 0.0267(12) 0.0225(11) 0.0013(9) 0.0014(9) 0.0113(10)
N1 0.0332(15) 0.0275(14) 0.0267(14) 0.0162(12) 0.0094(12) 0.0169(12)
N2 0.0421(16) 0.0289(15) 0.0292(14) 0.0183(12) 0.0105(13) 0.0210(13)
C20 0.0332(18) 0.043(2) 0.0315(18) 0.0170(15) 0.0150(15) 0.0263(16)
C19 0.0342(18) 0.0372(19) 0.0268(16) 0.0144(14) 0.0116(14) 0.0243(16)
C18 0.0296(16) 0.0266(16) 0.0187(15) 0.0040(12) 0.0109(13) 0.0137(14)
C22 0.0294(17) 0.0349(18) 0.0240(16) 0.0112(14) 0.0125(13) 0.0195(15)
C21 0.0313(17) 0.0293(17) 0.0215(15) 0.0062(13) 0.0116(13) 0.0182(14)
C8 0.0390(19) 0.043(2) 0.047(2) 0.0298(18) 0.0267(17) 0.0294(17)
C11 0.051(2) 0.051(2) 0.052(2) 0.042(2) 0.0367(19) 0.034(2)
C10 0.0320(18) 0.043(2) 0.048(2) 0.0288(18) 0.0141(16) 0.0248(17)
C9 0.0279(17) 0.0366(19) 0.0397(19) 0.0266(16) 0.0176(15) 0.0194(15)
C3 0.0303(16) 0.0190(15) 0.0256(16) 0.0113(12) 0.0127(13) 0.0110(13)
C2 0.0277(16) 0.0182(15) 0.0259(16) 0.0090(12) 0.0121(13) 0.0117(13)
C1 0.0320(17) 0.0257(17) 0.0417(19) 0.0198(15) 0.0233(15) 0.0151(15)
C5 0.0263(16) 0.0254(16) 0.0393(18) 0.0170(14) 0.0171(14) 0.0153(14)
C4 0.0265(15) 0.0139(14) 0.0240(15) 0.0053(12) 0.0066(12) 0.0111(12)
C13 0.0350(17) 0.0288(17) 0.0196(15) 0.0109(13) 0.0061(13) 0.0153(15)
C14 0.0288(16) 0.0207(16) 0.0255(16) 0.0095(13) 0.0070(13) 0.0110(13)
C16 0.0237(15) 0.0259(16) 0.0247(16) 0.0158(13) 0.0114(13) 0.0153(13)
C15 0.0310(17) 0.0261(17) 0.0211(15) 0.0095(13) 0.0025(13) 0.0126(14)
C12 0.0332(17) 0.0211(16) 0.0295(17) 0.0116(13) 0.0054(14) 0.0119(14)
C7 0.0288(16) 0.0206(15) 0.0181(14) 0.0086(12) 0.0076(12) 0.0143(13)
C6 0.0268(16) 0.0152(14) 0.0181(14) 0.0066(11) 0.0013(12) 0.0103(12)
C17 0.0285(16) 0.0299(18) 0.0276(17) 0.0175(14) 0.0141(14) 0.0180(15)
O6 0.0352(12) 0.0256(12) 0.0246(11) 0.0165(9) 0.0096(10) 0.0143(10)
O1W 0.0254(11) 0.0370(13) 0.0269(12) 0.0104(10) 0.0076(9) 0.0163(10)

loop_
_atom_type_symbol
_atom_type_description
_atom_type_scat_dispersion_real
_atom_type_scat_dispersion_imag
_atom_type_scat_source
C C 0.0033 0.0016 'International Tables Vol C Tables 4.2.6.8 and 6.1.1.4'
H H 0.0000 0.0000 'International Tables Vol C Tables 4.2.6.8 and 6.1.1.4'
Cu Cu 0.3201 1.2651 'International Tables Vol C Tables 4.2.6.8 and 6.1.1.4'
Dy Dy -0.1892 4.4098 'International Tables Vol C Tables 4.2.6.8 and 6.1.1.4'
N N 0.0061 0.0033 'International Tables Vol C Tables 4.2.6.8 and 6.1.1.4'
O O 0.0106 0.0060 'International Tables Vol C Tables 4.2.6.8 and 6.1.1.4'
S S 0.1246 0.1234 'International Tables Vol C Tables 4.2.6.8 and 6.1.1.4'

loop_
_geom_angle_atom_site_label_1
_geom_angle_atom_site_label_2
_geom_angle_atom_site_label_3
_geom_angle
_geom_angle_site_symmetry_1
_geom_angle_site_symmetry_3
_geom_angle_publ_flag
O1 Dy1 O5 142.56(8) . . ?
O1 Dy1 O7 78.63(8) . 2_665 ?
O5 Dy1 O7 74.17(7) . 2_665 ?
O1 Dy1 O3 96.26(9) . . ?
O5 Dy1 O3 85.76(8) . . ?
O7 Dy1 O3 135.42(7) 2_665 . ?
O1 Dy1 O6 81.57(8) . 2_665 ?
O5 Dy1 O6 117.68(8) . 2_665 ?
O7 Dy1 O6 80.03(7) 2_665 2_665 ?
O3 Dy1 O6 143.66(8) . 2_665 ?
O1 Dy1 O4 143.98(8) . . ?
O5 Dy1 O4 73.44(7) . . ?
O7 Dy1 O4 126.38(7) 2_665 . ?
O3 Dy1 O4 82.63(8) . . ?
O6 Dy1 O4 78.73(7) 2_665 . ?
O1 Dy1 O1W 73.39(8) . . ?
O5 Dy1 O1W 141.30(8) . . ?
O7 Dy1 O1W 142.17(7) 2_665 . ?
O3 Dy1 O1W 73.45(8) . . ?
O6 Dy1 O1W 71.20(7) 2_665 . ?
O4 Dy1 O1W 71.82(7) . . ?
O1 Dy1 O2 75.86(8) . . ?
O5 Dy1 O2 75.71(8) . . ?
O7 Dy1 O2 82.96(7) 2_665 . ?
O3 Dy1 O2 53.29(7) . . ?
O6 Dy1 O2 153.98(7) 2_665 . ?
O4 Dy1 O2 127.29(7) . . ?
O1W Dy1 O2 113.47(7) . . ?
N2 Cu1 N1 171.86(12) 2_656 . ?
O8 S2 O4 112.62(13) . . ?
O8 S2 O7 112.28(13) . . ?
O4 S2 O7 112.22(12) . . ?
O8 S2 C4 106.67(13) . . ?
O4 S2 C4 106.80(13) . . ?
O7 S2 C4 105.69(13) . . ?
O10 S1 O9 113.88(15) . . ?
O10 S1 O1 113.15(15) . . ?
O9 S1 O1 110.42(13) . . ?
O10 S1 C18 107.71(15) . . ?
O9 S1 C18 106.58(14) . . ?
O1 S1 C18 104.39(14) . . ?
C17 O3 Dy1 95.71(19) . . ?
C17 O2 Dy1 88.55(18) . . ?
S1 O1 Dy1 162.45(16) . . ?
S2 O4 Dy1 143.04(12) . . ?
C6 O5 Dy1 172.8(2) . . ?
S2 O7 Dy1 150.47(13) . 2_665 ?
C12 N1 C13 118.0(3) . . ?
C12 N1 Cu1 122.0(2) . . ?
C13 N1 Cu1 119.7(2) . . ?
C10 N2 C11 116.8(3) . . ?
C10 N2 Cu1 123.0(2) . 2_656 ?
C11 N2 Cu1 120.0(2) . 2_656 ?
C19 C20 C21 121.2(3) . . ?
C19 C20 H20 119.4 . . ?
C21 C20 H20 119.4 . . ?
C20 C19 C18 119.2(3) . . ?
C20 C19 H19 120.4 . . ?
C18 C19 H19 120.4 . . ?
C22 C18 C19 121.3(3) . . ?
C22 C18 S1 119.1(2) . . ?
C19 C18 S1 119.5(2) . . ?
C18 C22 C21 120.5(3) . 2_566 ?
C18 C22 H22 119.7 . . ?
C21 C22 H22 119.7 2_566 . ?
C22 C21 C20 122.2(3) 2_566 . ?
C22 C21 C21 118.8(4) 2_566 2_566 ?
C20 C21 C21 119.0(4) . 2_566 ?
C11 C8 C7 119.8(3) . . ?
C11 C8 H8 120.1 . . ?
C7 C8 H8 120.1 . . ?
N2 C11 C8 123.1(3) . . ?
N2 C11 H11 118.5 . . ?
C8 C11 H11 118.5 . . ?
N2 C10 C9 123.3(3) . . ?
N2 C10 H10 118.4 . . ?
C9 C10 H10 118.4 . . ?
C7 C9 C10 119.4(3) . . ?
C7 C9 H9 120.3 . . ?
C10 C9 H9 120.3 . . ?
C4 C3 C2 120.4(3) . . ?
C4 C3 H3 119.8 . . ?
C2 C3 H3 119.8 . . ?
C3 C2 C1 122.5(3) . . ?
C3 C2 C2 118.4(3) . 2_655 ?
C1 C2 C2 119.0(3) . 2_655 ?
C5 C1 C2 121.3(3) 2_655 . ?
C5 C1 H1 119.4 2_655 . ?
C2 C1 H1 119.4 . . ?
C1 C5 C4 119.1(3) 2_655 . ?
C1 C5 H5 120.4 2_655 . ?
C4 C5 H5 120.4 . . ?
C3 C4 C5 121.7(3) . . ?
C3 C4 S2 118.9(2) . . ?
C5 C4 S2 119.4(2) . . ?
N1 C13 C14 122.3(3) . . ?
N1 C13 H13 118.8 . . ?
C14 C13 H13 118.8 . . ?
C13 C14 C16 119.7(3) . . ?
C13 C14 H14 120.2 . . ?
C16 C14 H14 120.2 . . ?
C15 C16 C14 118.0(3) . . ?
C15 C16 C17 120.8(3) . . ?
C14 C16 C17 121.1(3) . . ?
C12 C15 C16 119.1(3) . . ?
C12 C15 H15 120.4 . . ?
C16 C15 H15 120.4 . . ?
N1 C12 C15 122.8(3) . . ?
N1 C12 H12 118.6 . . ?
C15 C12 H12 118.6 . . ?
C9 C7 C8 117.6(3) . . ?
C9 C7 C6 122.4(3) . . ?
C8 C7 C6 119.9(3) . . ?
O5 C6 O6 124.7(3) . . ?
O5 C6 C7 118.3(3) . . ?
O6 C6 C7 117.0(3) . . ?
O2 C17 O3 122.1(3) . . ?
O2 C17 C16 119.9(3) . . ?
O3 C17 C16 117.9(3) . . ?
C6 O6 Dy1 124.40(19) . 2_665 ?
Dy1 O1W H2W 122.9 . . ?
Dy1 O1W H1W 129.6 . . ?
H2W O1W H1W 104.9 . . ?

loop_
_geom_bond_atom_site_label_1
_geom_bond_atom_site_label_2
_geom_bond_distance
_geom_bond_site_symmetry_2
_geom_bond_publ_flag
Dy1 O1 2.319(2) . ?
Dy1 O5 2.326(2) . ?
Dy1 O7 2.342(2) 2_665 ?
Dy1 O3 2.369(2) . ?
Dy1 O6 2.373(2) 2_665 ?
Dy1 O4 2.380(2) . ?
Dy1 O1W 2.412(2) . ?
Dy1 O2 2.528(2) . ?
Cu1 N2 1.882(3) 2_656 ?
Cu1 N1 1.884(3) . ?
S2 O8 1.439(2) . ?
S2 O4 1.460(2) . ?
S2 O7 1.461(2) . ?
S2 C4 1.773(3) . ?
S1 O10 1.435(3) . ?
S1 O9 1.450(2) . ?
S1 O1 1.476(2) . ?
S1 C18 1.779(3) . ?
O3 C17 1.263(4) . ?
O2 C17 1.253(4) . ?
O5 C6 1.250(4) . ?
O7 Dy1 2.342(2) 2_665 ?
N1 C12 1.336(4) . ?
N1 C13 1.345(4) . ?
N2 C10 1.338(4) . ?
N2 C11 1.339(4) . ?
N2 Cu1 1.882(3) 2_656 ?
C20 C19 1.374(4) . ?
C20 C21 1.416(4) . ?
C20 H20 0.9300 . ?
C19 C18 1.405(4) . ?
C19 H19 0.9300 . ?
C18 C22 1.371(4) . ?
C22 C21 1.412(4) 2_566 ?
C22 H22 0.9300 . ?
C21 C22 1.412(4) 2_566 ?
C21 C21 1.421(6) 2_566 ?
C8 C11 1.371(5) . ?
C8 C7 1.381(4) . ?
C8 H8 0.9300 . ?
C11 H11 0.9300 . ?
C10 C9 1.378(4) . ?
C10 H10 0.9300 . ?
C9 C7 1.374(4) . ?
C9 H9 0.9300 . ?
C3 C4 1.367(4) . ?
C3 C2 1.408(4) . ?
C3 H3 0.9300 . ?
C2 C1 1.415(4) . ?
C2 C2 1.428(6) 2_655 ?
C1 C5 1.363(4) 2_655 ?
C1 H1 0.9300 . ?
C5 C1 1.363(4) 2_655 ?
C5 C4 1.404(4) . ?
C5 H5 0.9300 . ?
C13 C14 1.372(4) . ?
C13 H13 0.9300 . ?
C14 C16 1.386(4) . ?
C14 H14 0.9300 . ?
C16 C15 1.384(4) . ?
C16 C17 1.503(4) . ?
C15 C12 1.380(4) . ?
C15 H15 0.9300 . ?
C12 H12 0.9300 . ?
C7 C6 1.517(4) . ?
C6 O6 1.262(4) . ?
O6 Dy1 2.373(2) 2_665 ?
O1W H2W 0.8193 . ?
O1W H1W 0.8112 . ?

loop_
_geom_torsion_atom_site_label_1
_geom_torsion_atom_site_label_2
_geom_torsion_atom_site_label_3
_geom_torsion_atom_site_label_4
_geom_torsion
_geom_torsion_site_symmetry_1
_geom_torsion_site_symmetry_2
_geom_torsion_site_symmetry_3
_geom_torsion_site_symmetry_4
_geom_torsion_publ_flag
O1 Dy1 O3 C17 -70.5(2) . . . . ?
O5 Dy1 O3 C17 71.96(19) . . . . ?
O7 Dy1 O3 C17 9.7(2) 2_665 . . . ?
O6 Dy1 O3 C17 -154.77(17) 2_665 . . . ?
O4 Dy1 O3 C17 145.8(2) . . . . ?
O1W Dy1 O3 C17 -141.1(2) . . . . ?
O2 Dy1 O3 C17 -3.35(17) . . . . ?
O1 Dy1 O2 C17 112.52(19) . . . . ?
O5 Dy1 O2 C17 -92.09(18) . . . . ?
O7 Dy1 O2 C17 -167.49(18) 2_665 . . . ?
O3 Dy1 O2 C17 3.36(17) . . . . ?
O6 Dy1 O2 C17 143.11(19) 2_665 . . . ?
O4 Dy1 O2 C17 -36.4(2) . . . . ?
O1W Dy1 O2 C17 48.03(19) . . . . ?
O10 S1 O1 Dy1 3.7(5) . . . . ?
O9 S1 O1 Dy1 132.7(4) . . . . ?
C18 S1 O1 Dy1 -113.1(5) . . . . ?
O5 Dy1 O1 S1 19.3(5) . . . . ?
O7 Dy1 O1 S1 -24.6(5) 2_665 . . . ?
O3 Dy1 O1 S1 110.5(5) . . . . ?
O6 Dy1 O1 S1 -106.1(5) 2_665 . . . ?
O4 Dy1 O1 S1 -163.4(4) . . . . ?
O1W Dy1 O1 S1 -178.9(5) . . . . ?
O2 Dy1 O1 S1 60.9(5) . . . . ?
O8 S2 O4 Dy1 -167.48(18) . . . . ?
O7 S2 O4 Dy1 -39.6(2) . . . . ?
C4 S2 O4 Dy1 75.8(2) . . . . ?
O1 Dy1 O4 S2 157.70(17) . . . . ?
O5 Dy1 O4 S2 -24.0(2) . . . . ?
O7 Dy1 O4 S2 31.1(2) 2_665 . . . ?
O3 Dy1 O4 S2 -111.8(2) . . . . ?
O6 Dy1 O4 S2 99.6(2) 2_665 . . . ?
O1W Dy1 O4 S2 173.3(2) . . . . ?
O2 Dy1 O4 S2 -80.6(2) . . . . ?
O1 Dy1 O5 C6 -100.2(16) . . . . ?
O7 Dy1 O5 C6 -55.2(16) 2_665 . . . ?
O3 Dy1 O5 C6 165.1(16) . . . . ?
O6 Dy1 O5 C6 14.2(16) 2_665 . . . ?
O4 Dy1 O5 C6 81.5(16) . . . . ?
O1W Dy1 O5 C6 108.4(16) . . . . ?
O2 Dy1 O5 C6 -141.8(16) . . . . ?
O8 S2 O7 Dy1 159.7(2) . . . 2_665 ?
O4 S2 O7 Dy1 31.7(3) . . . 2_665 ?
C4 S2 O7 Dy1 -84.3(3) . . . 2_665 ?
N2 Cu1 N1 C12 56.1(10) 2_656 . . . ?
N2 Cu1 N1 C13 -117.5(8) 2_656 . . . ?
C21 C20 C19 C18 1.2(5) . . . . ?
C20 C19 C18 C22 -1.6(5) . . . . ?
C20 C19 C18 S1 176.5(3) . . . . ?
O10 S1 C18 C22 -54.0(3) . . . . ?
O9 S1 C18 C22 -176.6(2) . . . . ?
O1 S1 C18 C22 66.5(3) . . . . ?
O10 S1 C18 C19 127.9(3) . . . . ?
O9 S1 C18 C19 5.3(3) . . . . ?
O1 S1 C18 C19 -111.6(3) . . . . ?
C19 C18 C22 C21 1.0(5) . . . 2_566 ?
S1 C18 C22 C21 -177.1(2) . . . 2_566 ?
C19 C20 C21 C22 179.4(3) . . . 2_566 ?
C19 C20 C21 C21 -0.2(6) . . . 2_566 ?
C10 N2 C11 C8 1.2(6) . . . . ?
Cu1 N2 C11 C8 -175.1(3) 2_656 . . . ?
C7 C8 C11 N2 -0.8(6) . . . . ?
C11 N2 C10 C9 -0.6(5) . . . . ?
Cu1 N2 C10 C9 175.6(3) 2_656 . . . ?
N2 C10 C9 C7 -0.4(6) . . . . ?
C4 C3 C2 C1 -178.8(3) . . . . ?
C4 C3 C2 C2 1.8(5) . . . 2_655 ?
C3 C2 C1 C5 -179.0(3) . . . 2_655 ?
C2 C2 C1 C5 0.4(6) 2_655 . . 2_655 ?
C2 C3 C4 C5 -2.2(5) . . . . ?
C2 C3 C4 S2 -179.0(2) . . . . ?
C1 C5 C4 C3 1.2(5) 2_655 . . . ?
C1 C5 C4 S2 178.0(3) 2_655 . . . ?
O8 S2 C4 C3 94.7(3) . . . . ?
O4 S2 C4 C3 -144.6(2) . . . . ?
O7 S2 C4 C3 -25.0(3) . . . . ?
O8 S2 C4 C5 -82.1(3) . . . . ?
O4 S2 C4 C5 38.5(3) . . . . ?
O7 S2 C4 C5 158.2(2) . . . . ?
C12 N1 C13 C14 -1.5(5) . . . . ?
Cu1 N1 C13 C14 172.3(2) . . . . ?
N1 C13 C14 C16 1.5(5) . . . . ?
C13 C14 C16 C15 -0.1(4) . . . . ?
C13 C14 C16 C17 -177.6(3) . . . . ?
C14 C16 C15 C12 -1.1(5) . . . . ?
C17 C16 C15 C12 176.3(3) . . . . ?
C13 N1 C12 C15 0.1(5) . . . . ?
Cu1 N1 C12 C15 -173.5(2) . . . . ?
C16 C15 C12 N1 1.2(5) . . . . ?
C10 C9 C7 C8 0.9(5) . . . . ?
C10 C9 C7 C6 -176.2(3) . . . . ?
C11 C8 C7 C9 -0.3(5) . . . . ?
C11 C8 C7 C6 176.8(3) . . . . ?
Dy1 O5 C6 O6 -8.6(18) . . . . ?
Dy1 O5 C6 C7 173.1(15) . . . . ?
C9 C7 C6 O5 -173.7(3) . . . . ?
C8 C7 C6 O5 9.4(4) . . . . ?
C9 C7 C6 O6 7.9(4) . . . . ?
C8 C7 C6 O6 -169.1(3) . . . . ?
Dy1 O2 C17 O3 -6.0(3) . . . . ?
Dy1 O2 C17 C16 171.4(2) . . . . ?
Dy1 O3 C17 O2 6.4(3) . . . . ?
Dy1 O3 C17 C16 -171.0(2) . . . . ?
C15 C16 C17 O2 -172.3(3) . . . . ?
C14 C16 C17 O2 5.1(4) . . . . ?
C15 C16 C17 O3 5.2(4) . . . . ?
C14 C16 C17 O3 -177.4(3) . . . . ?
O5 C6 O6 Dy1 -5.5(4) . . . 2_665 ?
C7 C6 O6 Dy1 172.82(18) . . . 2_665 ?
